data_4115775
loop_
_publ_author_name
'Minoru Mitsumi'
'Tomoko Murase'
'Hideyuki Kishida'
'Tetsuya Yoshinari'
'Yoshiki Ozawa'
'Koshiro Toriumi'
'Takuya Sonoyama'
'Hiroshi Kitagawa'
'Tadaoki Mitani'

_publ_section_title
;
 Metallic Behavior and Periodical Valence Ordering in a MMX Chain
 Compound, Pt2(EtCS2)4I
;
_journal_name_full 'Journal of the American Chemical Society'
_journal_page_first 11179
_journal_page_last 11192
_journal_paper_doi 10.1021/ja010900v
_journal_volume 123
_journal_year 2001
_chemical_formula_moiety 'C12 H20 I2 Pt2 S8 '
_chemical_formula_sum 'C12 H20 I2 Pt2 S8'
_chemical_formula_weight 1064.76
_chemical_name_common Pt2(EtCS2)4I2
_space_group_IT_number 14
_symmetry_cell_setting monoclinic
_symmetry_Int_Tables_number 14
_symmetry_space_group_name_Hall '-P 2yab'
_symmetry_space_group_name_H-M 'P 1 21/a 1'
_audit_creation_date 'Sat Mar 18 18:56:41 2001'
_audit_creation_method 'from TEXRAY.INF file'
_cell_angle_alpha 90
_cell_angle_beta 117.132(4)
_cell_angle_gamma 90
_cell_formula_units_Z 4
_cell_length_a 16.049(2)
_cell_length_b 11.0619(7)
_cell_length_c 15.772(2)
_cell_measurement_reflns_used 25
_cell_measurement_temperature 296
_cell_measurement_theta_max 14.9
_cell_measurement_theta_min 12.5
_cell_volume 2491.9(5)
_computing_cell_refinement 'Enraf Nonius CAD4'
_computing_data_collection 'Enraf Nonius CAD4'
_computing_data_reduction teXsan
_computing_publication_material teXsan
_computing_structure_refinement teXsan
_computing_structure_solution SIR92
_diffrn_ambient_temperature 296
_diffrn_measurement_device 'Enraf Nonius CAD4'
_diffrn_measurement_method \w-2\q
_diffrn_orient_matrix_UB_11 0.05723
_diffrn_orient_matrix_UB_12 0.05058
_diffrn_orient_matrix_UB_13 0.01779
_diffrn_orient_matrix_UB_21 0.01355
_diffrn_orient_matrix_UB_22 -0.00368
_diffrn_orient_matrix_UB_23 0.06846
_diffrn_orient_matrix_UB_31 0.03806
_diffrn_orient_matrix_UB_32 -0.07479
_diffrn_orient_matrix_UB_33 0.00867
_diffrn_radiation_detector 'scintillation counter'
_diffrn_radiation_monochromator graphite
_diffrn_radiation_source 'fine-focus sealed tube'
_diffrn_radiation_type 'Mo K\a'
_diffrn_radiation_wavelength 0.71069
_diffrn_reflns_av_R_equivalents 0.016
_diffrn_reflns_av_sigmaI/netI 0.075
_diffrn_reflns_limit_h_max 20
_diffrn_reflns_limit_h_min -22
_diffrn_reflns_limit_k_max 15
_diffrn_reflns_limit_k_min 0
_diffrn_reflns_limit_l_max 22
_diffrn_reflns_limit_l_min 0
_diffrn_reflns_number 7851
_diffrn_reflns_reduction_process 'Lp corrections applied'
_diffrn_reflns_theta_max 30.0
_diffrn_reflns_theta_min 1.00
_diffrn_standards_decay_% 0.00
_diffrn_standards_interval_count 200
_diffrn_standards_number 3
_exptl_absorpt_coefficient_mu 14.317
_exptl_absorpt_correction_T_max 0.348
_exptl_absorpt_correction_T_min 0.188
_exptl_absorpt_correction_type integration
_exptl_crystal_colour 'dark violet'
_exptl_crystal_density_diffrn 2.838
_exptl_crystal_description 'hexagonal prism'
_exptl_crystal_F_000 1928.00
_exptl_crystal_size_max 0.160
_exptl_crystal_size_mid 0.127
_exptl_crystal_size_min 0.100
_refine_diff_density_max 0.95
_refine_diff_density_min -1.59
_refine_ls_extinction_method none
_refine_ls_goodness_of_fit_obs 1.278
_refine_ls_hydrogen_treatment noref
_refine_ls_matrix_type full
_refine_ls_number_constraints 0
_refine_ls_number_parameters 217
_refine_ls_number_reflns 4560
_refine_ls_number_restraints 0
_refine_ls_R_factor_obs 0.0332
_refine_ls_shift/esd_max 0.0030
_refine_ls_shift/esd_mean 0.0000
_refine_ls_structure_factor_coef F
_refine_ls_weighting_details 'w = 1/[\s^2^(Fo) + 0.00022|Fo|^2^]'
_refine_ls_weighting_scheme calc
_refine_ls_wR_factor_obs 0.0378
_reflns_number_observed 4560
_reflns_number_total 7603
_reflns_observed_criterion >3.0sigma(I)
_cod_data_source_file ja010900v_1.cif
_cod_data_source_block Pt2(EtCS2)4I2_296K
_cod_depositor_comments
;
The following automatic conversions were performed:

'_refine_ls_weighting_scheme' value 'w = 1/[\s^2^(Fo) +
0.00022|Fo|^2^]' was changed to 'calc'. New tag
'_refine_ls_weighting_details' was created. The value of the new tag
was set to 'w = 1/[\s^2^(Fo) + 0.00022|Fo|^2^]'.

Automatic conversion script
Id: cif_fix_values 3143 2015-03-26 13:38:13Z robertas 
;
_cod_original_cell_volume 2491.9(4)
_cod_original_sg_symbol_H-M 'P 21/a '
_cod_original_formula_sum 'C12 H20 I2 Pt2 S8 '
_cod_database_code 4115775

loop_
_symmetry_equiv_pos_as_xyz
x,y,z
1/2-x,1/2+y,-z
-x,-y,-z
1/2+x,1/2-y,z

loop_
_atom_site_aniso_label
_atom_site_aniso_U_11
_atom_site_aniso_U_22
_atom_site_aniso_U_33
_atom_site_aniso_U_12
_atom_site_aniso_U_13
_atom_site_aniso_U_23
Pt(1) 0.0354(2) 0.0320(2) 0.0386(2) -0.0031(1) 0.0177(1) -0.0057(1)
Pt(2) 0.0366(2) 0.0297(1) 0.0377(2) -0.0005(1) 0.0178(1) -0.0014(1)
I(1) 0.0637(4) 0.0571(4) 0.0932(5) -0.0009(3) 0.0469(4) -0.0253(4)
I(2) 0.0622(4) 0.0508(4) 0.0843(5) 0.0073(3) 0.0395(4) -0.0155(3)
S(1) 0.044(1) 0.044(1) 0.051(1) 0.0061(9) 0.0104(9) -0.0050(10)
S(2) 0.049(1) 0.036(1) 0.047(1) -0.0047(9) 0.0166(9) -0.0114(9)
S(3) 0.049(1) 0.047(1) 0.058(1) -0.0072(9) 0.033(1) -0.001(1)
S(4) 0.059(1) 0.041(1) 0.064(1) 0.0082(10) 0.032(1) 0.014(1)
S(5) 0.046(1) 0.066(1) 0.0387(10) -0.005(1) 0.0178(9) -0.011(1)
S(6) 0.036(1) 0.060(1) 0.052(1) -0.0036(9) 0.0166(9) -0.009(1)
S(7) 0.058(1) 0.0321(10) 0.058(1) -0.0069(9) 0.033(1) -0.0093(9)
S(8) 0.065(1) 0.036(1) 0.049(1) -0.0057(9) 0.035(1) -0.0024(9)
C(1) 0.040(4) 0.059(5) 0.046(5) -0.005(4) 0.013(4) -0.008(4)
C(2) 0.080(8) 0.078(8) 0.080(8) 0.011(6) -0.010(6) -0.035(7)
C(3) 0.10(1) 0.19(2) 0.10(1) -0.03(1) -0.039(9) 0.00(1)
C(4) 0.066(6) 0.042(5) 0.055(5) -0.009(4) 0.035(5) -0.002(4)
C(5) 0.093(8) 0.051(6) 0.091(8) -0.015(5) 0.055(7) 0.011(6)
C(6) 0.20(2) 0.044(7) 0.29(2) 0.007(8) 0.20(2) 0.018(10)
C(7) 0.044(4) 0.049(5) 0.047(5) -0.006(4) 0.009(4) -0.005(4)
C(8) 0.053(5) 0.101(9) 0.046(5) -0.002(6) 0.002(4) -0.019(6)
C(9) 0.060(7) 0.15(1) 0.077(8) -0.020(8) 0.004(6) 0.030(9)
C(10) 0.055(5) 0.040(4) 0.047(5) -0.007(4) 0.025(4) 0.004(4)
C(11) 0.093(8) 0.042(5) 0.084(7) -0.016(5) 0.051(6) -0.002(5)
C(12) 0.13(1) 0.056(7) 0.120(10) -0.002(7) 0.090(9) 0.011(7)

loop_
_atom_site_label
_atom_site_fract_x
_atom_site_fract_y
_atom_site_fract_z
_atom_site_U_iso_or_equiv
_atom_site_thermal_displace_type
_atom_site_calc_flag
_atom_site_occupancy
Pt(1) 0.55051(2) -0.08069(3) 0.72913(2) 0.03502(8) Uani d 1.00
Pt(2) 0.45693(2) 0.06562(3) 0.78098(2) 0.03430(7) Uani d 1.00
I(1) 0.65038(5) -0.23904(6) 0.67430(5) 0.0671(2) Uani d 1.00
I(2) 0.35664(4) 0.22147(6) 0.83681(5) 0.0634(2) Uani d 1.00
S(1) 0.6759(1) -0.0884(2) 0.8833(2) 0.0505(6) Uani d 1.00
S(2) 0.5934(1) 0.1442(2) 0.9046(1) 0.0457(6) Uani d 1.00
S(3) 0.6241(1) 0.0778(2) 0.6919(2) 0.0484(6) Uani d 1.00
S(4) 0.4613(2) 0.2201(2) 0.6815(2) 0.0529(6) Uani d 1.00
S(5) 0.4329(1) -0.0841(2) 0.5718(1) 0.0508(6) Uani d 1.00
S(6) 0.3130(1) -0.0007(2) 0.6607(2) 0.0504(6) Uani d 1.00
S(7) 0.4843(2) -0.2515(2) 0.7625(2) 0.0471(6) Uani d 1.00
S(8) 0.4446(2) -0.0761(2) 0.8843(2) 0.0462(6) Uani d 1.00
C(1) 0.6775(6) 0.0394(8) 0.9400(6) 0.051(2) Uani d 1.00
C(2) 0.7616(9) 0.070(1) 1.0327(9) 0.097(4) Uani d 1.00
C(3) 0.826(1) -0.014(2) 1.083(1) 0.163(7) Uani d 1.00
C(4) 0.5573(6) 0.1995(8) 0.6653(6) 0.051(3) Uani d 1.00
C(5) 0.5841(8) 0.3003(9) 0.6172(8) 0.073(4) Uani d 1.00
C(6) 0.567(1) 0.422(1) 0.636(1) 0.144(8) Uani d 1.00
C(7) 0.3307(6) -0.0533(8) 0.5705(6) 0.051(2) Uani d 1.00
C(8) 0.2440(7) -0.078(1) 0.4778(7) 0.075(3) Uani d 1.00
C(9) 0.1898(8) 0.035(2) 0.4296(8) 0.107(5) Uani d 1.00
C(10) 0.4505(6) -0.2140(7) 0.8459(6) 0.046(2) Uani d 1.00
C(11) 0.4247(8) -0.3151(9) 0.8952(8) 0.069(3) Uani d 1.00
C(12) 0.4077(10) -0.4391(10) 0.8523(10) 0.089(5) Uani d 1.00
H(1) 0.7937 0.1330 1.0189 0.1169 Uiso calc 1.00
H(2) 0.7377 0.0999 1.0739 0.1169 Uiso calc 1.00
H(3) 0.7976 -0.0773 1.1001 0.1947 Uiso calc 1.00
H(4) 0.8536 -0.0443 1.0450 0.1947 Uiso calc 1.00
H(5) 0.8736 0.0228 1.1387 0.1947 Uiso calc 1.00
H(6) 0.6492 0.2932 0.6364 0.0879 Uiso calc 1.00
H(7) 0.5501 0.2881 0.5503 0.0879 Uiso calc 1.00
H(8) 0.6012 0.4371 0.7027 0.1729 Uiso calc 1.00
H(9) 0.5861 0.4761 0.6022 0.1729 Uiso calc 1.00
H(10) 0.5019 0.4317 0.6169 0.1729 Uiso calc 1.00
H(11) 0.2625 -0.1172 0.4356 0.0897 Uiso calc 1.00
H(12) 0.2040 -0.1298 0.4908 0.0897 Uiso calc 1.00
H(13) 0.2289 0.0873 0.4161 0.1268 Uiso calc 1.00
H(14) 0.1370 0.0127 0.3718 0.1268 Uiso calc 1.00
H(15) 0.1695 0.0739 0.4704 0.1268 Uiso calc 1.00
H(16) 0.4743 -0.3216 0.9581 0.0825 Uiso calc 1.00
H(17) 0.3690 -0.2911 0.8977 0.0825 Uiso calc 1.00
H(18) 0.3928 -0.4927 0.8905 0.1061 Uiso calc 1.00
H(19) 0.3574 -0.4364 0.7899 0.1061 Uiso calc 1.00
H(20) 0.4627 -0.4667 0.8499 0.1061 Uiso calc 1.00

loop_
_atom_type_symbol
_atom_type_oxidation_number
_atom_type_number_in_cell
_atom_type_scat_dispersion_real
_atom_type_scat_dispersion_imag
_atom_type_scat_source
C 0 48 0.003 0.002
;International Tables for Crystallography
(1992, Vol. C, Tables 4.2.6.8 and 6.1.1.1)
;
H 0 80 0.000 0.000
;International Tables for Crystallography
(1992, Vol. C, Table 6.1.1.2)
;
I 0 8 -0.474 1.812
;International Tables for Crystallography
(1992, Vol. C, Tables 4.2.6.8 and 6.1.1.1)
;
Pt 0 8 -1.703 8.390
;International Tables for Crystallography
(1992, Vol. C, Tables 4.2.6.8 and 6.1.1.1)
;
S 0 32 0.125 0.123
;International Tables for Crystallography
(1992, Vol. C, Tables 4.2.6.8 and 6.1.1.1)
;

loop_
_geom_angle_atom_site_label_1
_geom_angle_atom_site_label_2
_geom_angle_atom_site_label_3
_geom_angle
_geom_angle_site_symmetry_1
_geom_angle_site_symmetry_2
_geom_angle_site_symmetry_3
_geom_angle_publ_flag
Pt(2) Pt(1) I(1) 179.52(2) 1_555 1_555 1_555 yes
Pt(2) Pt(1) S(1) 92.43(5) 1_555 1_555 1_555 yes
Pt(2) Pt(1) S(3) 92.47(5) 1_555 1_555 1_555 yes
Pt(2) Pt(1) S(5) 92.38(5) 1_555 1_555 1_555 yes
Pt(2) Pt(1) S(7) 92.61(5) 1_555 1_555 1_555 yes
I(1) Pt(1) S(1) 87.46(6) 1_555 1_555 1_555 yes
I(1) Pt(1) S(3) 88.00(6) 1_555 1_555 1_555 yes
I(1) Pt(1) S(5) 87.74(6) 1_555 1_555 1_555 yes
I(1) Pt(1) S(7) 86.92(5) 1_555 1_555 1_555 yes
S(1) Pt(1) S(3) 89.68(8) 1_555 1_555 1_555 yes
S(1) Pt(1) S(5) 175.19(7) 1_555 1_555 1_555 yes
S(1) Pt(1) S(7) 90.03(8) 1_555 1_555 1_555 yes
S(3) Pt(1) S(5) 90.10(8) 1_555 1_555 1_555 yes
S(3) Pt(1) S(7) 174.92(7) 1_555 1_555 1_555 yes
S(5) Pt(1) S(7) 89.77(8) 1_555 1_555 1_555 yes
Pt(1) Pt(2) I(2) 179.78(2) 1_555 1_555 1_555 yes
Pt(1) Pt(2) S(2) 92.20(5) 1_555 1_555 1_555 yes
Pt(1) Pt(2) S(4) 92.61(5) 1_555 1_555 1_555 yes
Pt(1) Pt(2) S(6) 92.76(5) 1_555 1_555 1_555 yes
Pt(1) Pt(2) S(8) 92.68(5) 1_555 1_555 1_555 yes
I(2) Pt(2) S(2) 87.84(5) 1_555 1_555 1_555 yes
I(2) Pt(2) S(4) 87.60(6) 1_555 1_555 1_555 yes
I(2) Pt(2) S(6) 87.19(6) 1_555 1_555 1_555 yes
I(2) Pt(2) S(8) 87.11(5) 1_555 1_555 1_555 yes
S(2) Pt(2) S(4) 89.12(8) 1_555 1_555 1_555 yes
S(2) Pt(2) S(6) 175.03(7) 1_555 1_555 1_555 yes
S(2) Pt(2) S(8) 90.73(8) 1_555 1_555 1_555 yes
S(4) Pt(2) S(6) 90.34(8) 1_555 1_555 1_555 yes
S(4) Pt(2) S(8) 174.71(7) 1_555 1_555 1_555 yes
S(6) Pt(2) S(8) 89.35(8) 1_555 1_555 1_555 yes
Pt(1) S(1) C(1) 108.8(3) 1_555 1_555 1_555 yes
Pt(2) S(2) C(1) 109.2(3) 1_555 1_555 1_555 yes
Pt(1) S(3) C(4) 109.4(3) 1_555 1_555 1_555 yes
Pt(2) S(4) C(4) 108.2(3) 1_555 1_555 1_555 yes
Pt(1) S(5) C(7) 108.9(3) 1_555 1_555 1_555 yes
Pt(2) S(6) C(7) 108.1(3) 1_555 1_555 1_555 yes
Pt(1) S(7) C(10) 108.5(3) 1_555 1_555 1_555 yes
Pt(2) S(8) C(10) 109.0(3) 1_555 1_555 1_555 yes
S(1) C(1) S(2) 126.6(5) 1_555 1_555 1_555 yes
S(1) C(1) C(2) 119.9(7) 1_555 1_555 1_555 yes
S(2) C(1) C(2) 113.4(7) 1_555 1_555 1_555 yes
C(1) C(2) C(3) 121(1) 1_555 1_555 1_555 yes
C(1) C(2) H(1) 106(1) 1_555 1_555 1_555 no
C(1) C(2) H(2) 106(1) 1_555 1_555 1_555 no
C(3) C(2) H(1) 106(1) 1_555 1_555 1_555 no
C(3) C(2) H(2) 106(1) 1_555 1_555 1_555 no
H(1) C(2) H(2) 109(1) 1_555 1_555 1_555 no
C(2) C(3) H(3) 109(1) 1_555 1_555 1_555 no
C(2) C(3) H(4) 109(1) 1_555 1_555 1_555 no
C(2) C(3) H(5) 108(1) 1_555 1_555 1_555 no
H(3) C(3) H(4) 110(2) 1_555 1_555 1_555 no
H(3) C(3) H(5) 109(1) 1_555 1_555 1_555 no
H(4) C(3) H(5) 109(1) 1_555 1_555 1_555 no
S(3) C(4) S(4) 127.1(5) 1_555 1_555 1_555 yes
S(3) C(4) C(5) 115.3(7) 1_555 1_555 1_555 yes
S(4) C(4) C(5) 117.6(7) 1_555 1_555 1_555 yes
C(4) C(5) C(6) 117.2(9) 1_555 1_555 1_555 yes
C(4) C(5) H(6) 107.5(9) 1_555 1_555 1_555 no
C(4) C(5) H(7) 107.5(9) 1_555 1_555 1_555 no
C(6) C(5) H(6) 107(1) 1_555 1_555 1_555 no
C(6) C(5) H(7) 107(1) 1_555 1_555 1_555 no
H(6) C(5) H(7) 109(1) 1_555 1_555 1_555 no
C(5) C(6) H(8) 109(1) 1_555 1_555 1_555 no
C(5) C(6) H(9) 109(1) 1_555 1_555 1_555 no
C(5) C(6) H(10) 109(1) 1_555 1_555 1_555 no
H(8) C(6) H(9) 109(1) 1_555 1_555 1_555 no
H(8) C(6) H(10) 109(1) 1_555 1_555 1_555 no
H(9) C(6) H(10) 109(1) 1_555 1_555 1_555 no
S(5) C(7) S(6) 127.4(5) 1_555 1_555 1_555 yes
S(5) C(7) C(8) 116.2(7) 1_555 1_555 1_555 yes
S(6) C(7) C(8) 116.4(7) 1_555 1_555 1_555 yes
C(7) C(8) C(9) 113.7(9) 1_555 1_555 1_555 yes
C(7) C(8) H(11) 108.3(9) 1_555 1_555 1_555 no
C(7) C(8) H(12) 108.4(9) 1_555 1_555 1_555 no
C(9) C(8) H(11) 108(1) 1_555 1_555 1_555 no
C(9) C(8) H(12) 108.4(10) 1_555 1_555 1_555 no
H(11) C(8) H(12) 109(1) 1_555 1_555 1_555 no
C(8) C(9) H(13) 109(1) 1_555 1_555 1_555 no
C(8) C(9) H(14) 109(1) 1_555 1_555 1_555 no
C(8) C(9) H(15) 109(1) 1_555 1_555 1_555 no
H(13) C(9) H(14) 109(1) 1_555 1_555 1_555 no
H(13) C(9) H(15) 109(1) 1_555 1_555 1_555 no
H(14) C(9) H(15) 109(1) 1_555 1_555 1_555 no
S(7) C(10) S(8) 127.0(5) 1_555 1_555 1_555 yes
S(7) C(10) C(11) 118.4(6) 1_555 1_555 1_555 yes
S(8) C(10) C(11) 114.5(6) 1_555 1_555 1_555 yes
C(10) C(11) C(12) 118.5(8) 1_555 1_555 1_555 yes
C(10) C(11) H(16) 107.2(8) 1_555 1_555 1_555 no
C(10) C(11) H(17) 107.1(9) 1_555 1_555 1_555 no
C(12) C(11) H(16) 107(1) 1_555 1_555 1_555 no
C(12) C(11) H(17) 107.1(9) 1_555 1_555 1_555 no
H(16) C(11) H(17) 109.5(10) 1_555 1_555 1_555 no
C(11) C(12) H(18) 109(1) 1_555 1_555 1_555 no
C(11) C(12) H(19) 109(1) 1_555 1_555 1_555 no
C(11) C(12) H(20) 109(1) 1_555 1_555 1_555 no
H(18) C(12) H(19) 109(1) 1_555 1_555 1_555 no
H(18) C(12) H(20) 109(1) 1_555 1_555 1_555 no
H(19) C(12) H(20) 109(1) 1_555 1_555 1_555 no

loop_
_geom_bond_atom_site_label_1
_geom_bond_atom_site_label_2
_geom_bond_distance
_geom_bond_site_symmetry_1
_geom_bond_site_symmetry_2
_geom_bond_publ_flag
Pt(1) Pt(2) 2.5815(4) 1_555 1_555 yes
Pt(1) I(1) 2.7658(6) 1_555 1_555 yes
Pt(1) S(1) 2.346(2) 1_555 1_555 yes
Pt(1) S(3) 2.333(2) 1_555 1_555 yes
Pt(1) S(5) 2.335(2) 1_555 1_555 yes
Pt(1) S(7) 2.342(2) 1_555 1_555 yes
Pt(2) I(2) 2.7624(6) 1_555 1_555 yes
Pt(2) S(2) 2.336(2) 1_555 1_555 yes
Pt(2) S(4) 2.342(2) 1_555 1_555 yes
Pt(2) S(6) 2.340(2) 1_555 1_555 yes
Pt(2) S(8) 2.333(2) 1_555 1_555 yes
S(1) C(1) 1.667(9) 1_555 1_555 yes
S(2) C(1) 1.671(9) 1_555 1_555 yes
S(3) C(4) 1.652(9) 1_555 1_555 yes
S(4) C(4) 1.688(9) 1_555 1_555 yes
S(5) C(7) 1.665(9) 1_555 1_555 yes
S(6) C(7) 1.677(9) 1_555 1_555 yes
S(7) C(10) 1.688(8) 1_555 1_555 yes
S(8) C(10) 1.660(8) 1_555 1_555 yes
C(1) C(2) 1.51(1) 1_555 1_555 yes
C(2) C(3) 1.35(2) 1_555 1_555 yes
C(4) C(5) 1.52(1) 1_555 1_555 yes
C(5) C(6) 1.43(2) 1_555 1_555 yes
C(7) C(8) 1.51(1) 1_555 1_555 yes
C(8) C(9) 1.51(2) 1_555 1_555 yes
C(10) C(11) 1.52(1) 1_555 1_555 yes
C(11) C(12) 1.50(1) 1_555 1_555 yes

loop_
_geom_contact_atom_site_label_1
_geom_contact_atom_site_label_2
_geom_contact_distance
_geom_contact_site_symmetry_1
_geom_contact_site_symmetry_2
Pt(1) Pt(2) 2.5815(4) 1_555 1_555
Pt(1) I(1) 2.7658(6) 1_555 1_555
Pt(2) I(2) 2.7624(6) 1_555 1_555
